data_4512656
loop_
_publ_author_name
'Ferguson, Jayne L.'
'Fitchett, Christopher M.'

_publ_section_title
;
 N,N&#x2032;-Dimethylene-2,2&#x2032;-biimidazole---A Mimic of Carboxylate
 for the Formation of Complexes with Copper(I) And the Anion Directed
 Formation of a Solvent Pocket
;
_journal_issue 3
_journal_name_full 'Crystal Growth &amp; Design'
_journal_page_first 1280
_journal_paper_doi 10.1021/cg5016803
_journal_volume 15
_journal_year 2015
_chemical_formula_moiety 'C12 H14 Cu N4 O4, C2 H3 N'
_chemical_formula_sum 'C14 H17 Cu N5 O4'
_chemical_formula_weight 382.86
_space_group_crystal_system triclinic
_space_group_IT_number 2
_space_group_name_Hall '-P 1'
_space_group_name_H-M_alt 'P -1'
_symmetry_space_group_name_Hall '-P 1'
_symmetry_space_group_name_H-M 'P -1'
_atom_sites_solution_hydrogens geom
_atom_sites_solution_primary direct
_audit_creation_date 2014-09-17
_audit_creation_method
;
Olex2 1.2
(compiled 2014.08.28 svn.r2986 for OlexSys, GUI svn.r4874)
;
_cell_angle_alpha 75.145(4)
_cell_angle_beta 63.674(3)
_cell_angle_gamma 79.154(4)
_cell_formula_units_Z 2
_cell_length_a 9.3775(6)
_cell_length_b 9.6247(6)
_cell_length_c 10.3197(6)
_cell_measurement_reflns_used 3126
_cell_measurement_temperature 296(2)
_cell_measurement_theta_max 24.82
_cell_measurement_theta_min 2.20
_cell_volume 803.92(9)
_computing_molecular_graphics 'Olex2 (Dolomanov et al., 2009)'
_computing_publication_material 'Olex2 (Dolomanov et al., 2009)'
_computing_structure_refinement 'ShelXL (Sheldrick, 2008)'
_computing_structure_solution 'ShelXS (Sheldrick, 2008)'
_diffrn_ambient_temperature 296.15
_diffrn_measured_fraction_theta_full 0.998
_diffrn_measured_fraction_theta_max 0.989
_diffrn_measurement_device_type 'Bruker APEX-II CCD'
_diffrn_measurement_method '\f and \w scans'
_diffrn_radiation_monochromator graphite
_diffrn_radiation_type MoK\a
_diffrn_radiation_wavelength 0.71073
_diffrn_reflns_av_R_equivalents 0.0613
_diffrn_reflns_av_unetI/netI 0.0543
_diffrn_reflns_Laue_measured_fraction_full 0.998
_diffrn_reflns_Laue_measured_fraction_max 0.989
_diffrn_reflns_limit_h_max 11
_diffrn_reflns_limit_h_min -11
_diffrn_reflns_limit_k_max 11
_diffrn_reflns_limit_k_min -12
_diffrn_reflns_limit_l_max 12
_diffrn_reflns_limit_l_min -12
_diffrn_reflns_number 15376
_diffrn_reflns_point_group_measured_fraction_full 0.998
_diffrn_reflns_point_group_measured_fraction_max 0.989
_diffrn_reflns_theta_full 25.242
_diffrn_reflns_theta_max 26.450
_diffrn_reflns_theta_min 2.532
_diffrn_standards_number 0
_exptl_absorpt_coefficient_mu 1.388
_exptl_absorpt_correction_T_max 0.7454
_exptl_absorpt_correction_T_min 0.6069
_exptl_absorpt_correction_type multi-scan
_exptl_absorpt_process_details
;
'SADABS-2008/1 (Bruker,2008) was used for absorption correction. wR2(int) 
was 0.0847 before and 0.0593 after correction. The Ratio of minimum to 
maximum transmission is 0.8142. The \l/2 correction factor is 0.0015.'
;
_exptl_crystal_colour blue
_exptl_crystal_colour_primary blue
_exptl_crystal_density_diffrn 1.582
_exptl_crystal_description plate
_exptl_crystal_F_000 394
_exptl_crystal_size_max 0.17
_exptl_crystal_size_mid 0.11
_exptl_crystal_size_min 0.07
_refine_diff_density_max 1.014
_refine_diff_density_min -0.567
_refine_diff_density_rms 0.121
_refine_ls_extinction_method none
_refine_ls_goodness_of_fit_ref 1.086
_refine_ls_hydrogen_treatment constr
_refine_ls_matrix_type full
_refine_ls_number_parameters 220
_refine_ls_number_reflns 3268
_refine_ls_number_restraints 0
_refine_ls_restrained_S_all 1.086
_refine_ls_R_factor_all 0.0687
_refine_ls_R_factor_gt 0.0451
_refine_ls_shift/su_max 0.001
_refine_ls_shift/su_mean 0.000
_refine_ls_structure_factor_coef Fsqd
_refine_ls_weighting_details
;
 w=1/[\s^2^(Fo^2^)+(0.0751P)^2^+0.1661P]
 where P=(Fo^2^+2Fc^2^)/3
;
_refine_ls_weighting_scheme calc
_refine_ls_wR_factor_gt 0.1165
_refine_ls_wR_factor_ref 0.1320
_reflns_Friedel_coverage 0.000
_reflns_number_gt 2476
_reflns_number_total 3268
_reflns_threshold_expression 'I > 2\s(I)'
_cod_data_source_file cg5016803_si_002.cif
_cod_data_source_block 1
_cod_depositor_comments 'Adding full bibliography for 4512656--4512665.cif.'
_cod_database_code 4512656
_shelxl_version_number 2013-2
_shelx_space_group_comment
;
The symmetry employed for this shelxl refinement is uniquely defined
by the following loop, which should always be used as a source of
symmetry information in preference to the above space-group names.
They are only intended as comments.
;
_shelx_estimated_absorpt_t_max 0.909
_shelx_estimated_absorpt_t_min 0.798
_olex2_refinement_description
;
1. Fixed Uiso
 At 1.2 times of:
  All C(H) groups, All C(H,H) groups
 At 1.5 times of:
  All C(H,H,H) groups
2.a Secondary CH2 refined with riding coordinates:
 C7(H7A,H7B), C6(H6A,H6B)
2.b Aromatic/amide H refined with riding coordinates:
 C5(H5), C12(H12), C4(H4), C11(H11)
2.c Idealised Me refined as rotating group:
 C20(H20A,H20B,H20C), C16(H16A,H16B,H16C), C23(H23A,H23B,H23C)
;
_olex2_submission_special_instructions 'No special instructions were received'

loop_
_space_group_symop_operation_xyz
'x, y, z'
'-x, -y, -z'

loop_
_atom_site_label
_atom_site_type_symbol
_atom_site_fract_x
_atom_site_fract_y
_atom_site_fract_z
_atom_site_U_iso_or_equiv
_atom_site_adp_type
_atom_site_occupancy
_atom_site_site_symmetry_order
_atom_site_calc_flag
_atom_site_refinement_flags_posn
Cu01 Cu 0.57330(5) 0.87142(4) 0.08912(4) 0.01553(16) Uani 1 1 d .
O19 O 0.7113(3) 0.6136(3) 0.2697(3) 0.0235(6) Uani 1 1 d .
O13 O 0.3755(3) 1.0497(3) 0.1182(2) 0.0176(5) Uani 1 1 d .
O17 O 0.5194(3) 0.7964(3) 0.2968(3) 0.0202(6) Uani 1 1 d .
N8 N 0.4387(4) 0.7309(3) 0.0871(3) 0.0176(6) Uani 1 1 d .
N1 N 0.7222(3) 1.0000(3) 0.0882(3) 0.0174(6) Uani 1 1 d .
N10 N 0.2675(4) 0.6095(3) 0.0760(3) 0.0185(7) Uani 1 1 d .
N3 N 0.8328(4) 1.1776(3) 0.1010(3) 0.0205(7) Uani 1 1 d .
O15 O 0.1768(3) 1.2206(3) 0.1807(3) 0.0266(6) Uani 1 1 d .
C9 C 0.3279(4) 0.7387(4) 0.0358(4) 0.0174(7) Uani 1 1 d .
C5 C 0.8181(5) 0.9453(4) 0.1634(4) 0.0226(8) Uani 1 1 d .
H5 H 0.8344 0.8482 0.2020 0.027 Uiso 1 1 calc R
C14 C 0.2610(4) 1.1162(4) 0.2139(4) 0.0172(7) Uani 1 1 d .
C18 C 0.6049(5) 0.6936(4) 0.3449(4) 0.0212(8) Uani 1 1 d .
C12 C 0.4444(5) 0.5902(4) 0.1632(4) 0.0200(8) Uani 1 1 d .
H12 H 0.5108 0.5525 0.2115 0.024 Uiso 1 1 calc R
C4 C 0.8848(5) 1.0532(4) 0.1726(4) 0.0228(8) Uani 1 1 d .
H4 H 0.9526 1.0444 0.2186 0.027 Uiso 1 1 calc R
C11 C 0.3401(4) 0.5157(4) 0.1573(4) 0.0204(8) Uani 1 1 d .
H11 H 0.3211 0.4195 0.2001 0.025 Uiso 1 1 calc R
C2 C 0.7346(4) 1.1426(4) 0.0504(4) 0.0163(7) Uani 1 1 d .
C7 C 0.1331(5) 0.5828(4) 0.0526(4) 0.0256(9) Uani 1 1 d .
H7A H 0.0332 0.6071 0.1323 0.031 Uiso 1 1 calc R
H7B H 0.1385 0.4815 0.0512 0.031 Uiso 1 1 calc R
C6 C 0.8600(5) 1.3256(4) 0.0932(4) 0.0247(9) Uani 1 1 d .
H6A H 0.9596 1.3256 0.1006 0.030 Uiso 1 1 calc R
H6B H 0.7741 1.3647 0.1743 0.030 Uiso 1 1 calc R
C20 C 0.5633(5) 0.6776(5) 0.5079(4) 0.0334(10) Uani 1 1 d .
H20A H 0.4951 0.6006 0.5637 0.050 Uiso 1 1 calc GR
H20B H 0.5091 0.7660 0.5395 0.050 Uiso 1 1 calc GR
H20C H 0.6595 0.6559 0.5234 0.050 Uiso 1 1 calc GR
C16 C 0.2363(6) 1.0577(5) 0.3716(4) 0.0386(11) Uani 1 1 d .
H16A H 0.1442 1.0034 0.4218 0.058 Uiso 1 1 calc GR
H16B H 0.2201 1.1363 0.4195 0.058 Uiso 1 1 calc GR
H16C H 0.3287 0.9962 0.3742 0.058 Uiso 1 1 calc GR
C22 C 0.0670(5) 0.6899(5) 0.4348(5) 0.0324(10) Uani 1 1 d .
C23 C 0.1397(6) 0.6610(5) 0.5383(5) 0.0387(11) Uani 1 1 d .
H23A H 0.0746 0.7093 0.6188 0.058 Uiso 1 1 calc GR
H23B H 0.2441 0.6954 0.4893 0.058 Uiso 1 1 calc GR
H23C H 0.1484 0.5589 0.5752 0.058 Uiso 1 1 calc GR
N21 N 0.0066(6) 0.7146(5) 0.3578(5) 0.0580(13) Uani 1 1 d .

loop_
_atom_site_aniso_label
_atom_site_aniso_U_11
_atom_site_aniso_U_22
_atom_site_aniso_U_33
_atom_site_aniso_U_23
_atom_site_aniso_U_13
_atom_site_aniso_U_12
Cu01 0.0194(3) 0.0095(2) 0.0174(3) 0.00076(16) -0.0095(2) -0.00053(17)
O19 0.0240(15) 0.0163(14) 0.0302(15) -0.0009(11) -0.0143(13) 0.0009(12)
O13 0.0180(13) 0.0140(13) 0.0170(13) -0.0017(10) -0.0061(11) 0.0023(10)
O17 0.0237(14) 0.0140(13) 0.0216(13) 0.0022(10) -0.0113(12) -0.0017(11)
N8 0.0216(17) 0.0107(15) 0.0200(16) -0.0008(12) -0.0104(14) 0.0010(13)
N1 0.0186(16) 0.0126(16) 0.0201(16) 0.0009(12) -0.0096(14) -0.0005(13)
N10 0.0225(17) 0.0114(15) 0.0214(16) -0.0008(12) -0.0099(14) -0.0023(13)
N3 0.0247(17) 0.0140(16) 0.0253(17) -0.0002(12) -0.0145(15) -0.0016(13)
O15 0.0298(16) 0.0161(15) 0.0301(15) -0.0046(11) -0.0128(13) 0.0073(12)
C9 0.0186(19) 0.0147(19) 0.0154(17) -0.0012(14) -0.0048(15) -0.0019(15)
C5 0.025(2) 0.0135(19) 0.027(2) 0.0020(15) -0.0141(18) 0.0020(16)
C14 0.0204(19) 0.0120(18) 0.0180(18) -0.0023(14) -0.0071(16) -0.0022(15)
C18 0.027(2) 0.0162(19) 0.024(2) 0.0042(15) -0.0156(18) -0.0087(17)
C12 0.027(2) 0.0127(18) 0.0204(19) -0.0001(14) -0.0132(17) 0.0021(16)
C4 0.022(2) 0.020(2) 0.028(2) -0.0006(15) -0.0138(18) -0.0007(16)
C11 0.028(2) 0.0084(17) 0.026(2) 0.0005(14) -0.0142(18) 0.0002(15)
C2 0.0172(18) 0.0106(18) 0.0180(18) -0.0001(13) -0.0054(15) -0.0025(14)
C7 0.029(2) 0.0142(19) 0.036(2) -0.0021(16) -0.0172(19) -0.0025(17)
C6 0.030(2) 0.0149(19) 0.037(2) -0.0044(16) -0.0205(19) -0.0034(17)
C20 0.042(3) 0.032(2) 0.026(2) 0.0048(18) -0.020(2) -0.005(2)
C16 0.056(3) 0.027(2) 0.024(2) -0.0020(17) -0.017(2) 0.014(2)
C22 0.031(2) 0.031(2) 0.034(2) -0.0142(19) -0.013(2) 0.0117(19)
C23 0.040(3) 0.041(3) 0.035(2) -0.009(2) -0.020(2) 0.012(2)
N21 0.056(3) 0.073(3) 0.059(3) -0.038(2) -0.035(3) 0.027(3)

loop_
_atom_type_symbol
_atom_type_description
_atom_type_scat_dispersion_real
_atom_type_scat_dispersion_imag
_atom_type_scat_source
C C 0.0033 0.0016 'International Tables Vol C Tables 4.2.6.8 and 6.1.1.4'
H H 0.0000 0.0000 'International Tables Vol C Tables 4.2.6.8 and 6.1.1.4'
Cu Cu 0.3201 1.2651 'International Tables Vol C Tables 4.2.6.8 and 6.1.1.4'
N N 0.0061 0.0033 'International Tables Vol C Tables 4.2.6.8 and 6.1.1.4'
O O 0.0106 0.0060 'International Tables Vol C Tables 4.2.6.8 and 6.1.1.4'

loop_
_geom_angle_atom_site_label_1
_geom_angle_atom_site_label_2
_geom_angle_atom_site_label_3
_geom_angle
_geom_angle_site_symmetry_1
_geom_angle_site_symmetry_3
O13 Cu01 O13 82.08(10) 2_675 .
O13 Cu01 N8 89.44(11) 2_675 .
O13 Cu01 N1 90.94(11) 2_675 .
O17 Cu01 O13 178.80(10) . 2_675
O17 Cu01 O13 96.76(10) . .
O17 Cu01 N8 90.91(11) . .
O17 Cu01 N1 88.80(11) . .
N8 Cu01 O13 92.33(10) . .
N8 Cu01 N1 175.57(11) . .
N1 Cu01 O13 92.09(10) . .
Cu01 O13 Cu01 97.92(10) 2_675 .
C14 O13 Cu01 144.0(2) . .
C14 O13 Cu01 117.8(2) . 2_675
C18 O17 Cu01 123.2(2) . .
C9 N8 Cu01 136.0(2) . .
C9 N8 C12 105.0(3) . .
C12 N8 Cu01 118.8(2) . .
C5 N1 Cu01 119.7(2) . .
C2 N1 Cu01 133.9(2) . .
C2 N1 C5 105.3(3) . .
C9 N10 C11 108.1(3) . .
C9 N10 C7 125.0(3) . .
C11 N10 C7 126.5(3) . .
C4 N3 C2 107.9(3) . .
C4 N3 C6 127.0(3) . .
C2 N3 C6 124.8(3) . .
N8 C9 N10 110.2(3) . .
N8 C9 C2 131.9(3) . 2_675
N10 C9 C2 117.8(3) . 2_675
N1 C5 H5 124.8 . .
C4 C5 N1 110.3(3) . .
C4 C5 H5 124.8 . .
O13 C14 C16 115.3(3) . .
O15 C14 O13 123.2(3) . .
O15 C14 C16 121.4(3) . .
O19 C18 O17 125.1(3) . .
O19 C18 C20 121.2(3) . .
O17 C18 C20 113.7(3) . .
N8 C12 H12 124.8 . .
C11 C12 N8 110.3(3) . .
C11 C12 H12 124.8 . .
N3 C4 H4 126.8 . .
C5 C4 N3 106.4(3) . .
C5 C4 H4 126.8 . .
N10 C11 H11 126.9 . .
C12 C11 N10 106.3(3) . .
C12 C11 H11 126.9 . .
N1 C2 N3 110.1(3) . .
N1 C2 C9 133.6(3) . 2_675
N3 C2 C9 116.2(3) . 2_675
N10 C7 H7A 109.9 . .
N10 C7 H7B 109.9 . .
N10 C7 C6 109.0(3) . 2_675
H7A C7 H7B 108.3 . .
C6 C7 H7A 109.9 2_675 .
C6 C7 H7B 109.9 2_675 .
N3 C6 C7 108.6(3) . 2_675
N3 C6 H6A 110.0 . .
N3 C6 H6B 110.0 . .
C7 C6 H6A 110.0 2_675 .
C7 C6 H6B 110.0 2_675 .
H6A C6 H6B 108.3 . .
C18 C20 H20A 109.5 . .
C18 C20 H20B 109.5 . .
C18 C20 H20C 109.5 . .
H20A C20 H20B 109.5 . .
H20A C20 H20C 109.5 . .
H20B C20 H20C 109.5 . .
C14 C16 H16A 109.5 . .
C14 C16 H16B 109.5 . .
C14 C16 H16C 109.5 . .
H16A C16 H16B 109.5 . .
H16A C16 H16C 109.5 . .
H16B C16 H16C 109.5 . .
N21 C22 C23 177.7(5) . .
C22 C23 H23A 109.5 . .
C22 C23 H23B 109.5 . .
C22 C23 H23C 109.5 . .
H23A C23 H23B 109.5 . .
H23A C23 H23C 109.5 . .
H23B C23 H23C 109.5 . .

loop_
_geom_bond_atom_site_label_1
_geom_bond_atom_site_label_2
_geom_bond_distance
_geom_bond_site_symmetry_2
Cu01 O13 2.247(2) .
Cu01 O13 1.944(2) 2_675
Cu01 O17 1.937(2) .
Cu01 N8 2.026(3) .
Cu01 N1 2.028(3) .
O19 C18 1.233(5) .
O13 Cu01 1.944(2) 2_675
O13 C14 1.289(4) .
O17 C18 1.293(4) .
N8 C9 1.343(4) .
N8 C12 1.385(4) .
N1 C5 1.386(4) .
N1 C2 1.340(4) .
N10 C9 1.353(4) .
N10 C11 1.367(4) .
N10 C7 1.463(4) .
N3 C4 1.366(5) .
N3 C2 1.367(4) .
N3 C6 1.469(4) .
O15 C14 1.231(4) .
C9 C2 1.459(5) 2_675
C5 H5 0.9300 .
C5 C4 1.351(5) .
C14 C16 1.505(5) .
C18 C20 1.521(5) .
C12 H12 0.9300 .
C12 C11 1.347(5) .
C4 H4 0.9300 .
C11 H11 0.9300 .
C2 C9 1.459(5) 2_675
C7 H7A 0.9700 .
C7 H7B 0.9700 .
C7 C6 1.517(5) 2_675
C6 C7 1.517(5) 2_675
C6 H6A 0.9700 .
C6 H6B 0.9700 .
C20 H20A 0.9600 .
C20 H20B 0.9600 .
C20 H20C 0.9600 .
C16 H16A 0.9600 .
C16 H16B 0.9600 .
C16 H16C 0.9600 .
C22 C23 1.451(5) .
C22 N21 1.123(5) .
C23 H23A 0.9600 .
C23 H23B 0.9600 .
C23 H23C 0.9600 .
